data_1568874
loop_
_publ_author_name
'Sun, Xiaofei'
'Hinz, Alexander'
'Schulz, Stephan'
'Zimmermann, Lisa'
'Scheer, Manfred'
'Roesky, Peter W.'

_publ_section_title
;
 Snapshots of sequential polyphosphide rearrangement upon metallatetrylene
 addition.
;
_journal_issue 18
_journal_name_full 'Chemical science'
_journal_page_first 4769
_journal_page_last 4776
_journal_paper_doi 10.1039/d3sc00806a
_journal_volume 14
_journal_year 2023
_chemical_formula_moiety 'C54 H78 As5 Cl Fe Ga N4 Si, 0.5(C6 H14)'
_chemical_formula_sum 'C57 H86 As5 Cl Fe Ga N4 Si'
_chemical_formula_weight 1391.00
_space_group_crystal_system monoclinic
_space_group_IT_number 14
_space_group_name_Hall '-P 2ybc'
_space_group_name_H-M_alt 'P 1 21/c 1'
_atom_sites_solution_hydrogens geom
_atom_sites_solution_primary dual
_audit_creation_date 2022-12-06
_audit_creation_method
;
Olex2 1.5
(compiled 2022.04.07 svn.rca3783a0 for OlexSys, GUI svn.r6498)
;
_audit_update_record
;
2022-12-09 deposited with the CCDC.	2023-03-31 downloaded from the CCDC.
;
_cell_angle_alpha 90
_cell_angle_beta 106.448(5)
_cell_angle_gamma 90
_cell_formula_units_Z 4
_cell_length_a 15.3662(10)
_cell_length_b 17.8212(14)
_cell_length_c 23.9686(14)
_cell_measurement_reflns_used 78418
_cell_measurement_temperature 100
_cell_measurement_theta_max 29.91
_cell_measurement_theta_min 2.98
_cell_volume 6295.1(8)
_computing_cell_refinement
;
X-Area Recipe 1.33.0.0 (STOE, 2015)
;
_computing_data_collection
;
X-Area Pilatus3_SV 1.31.150.0 (STOE, 2018)
;
_computing_data_reduction
;
X-Area Integrate 1.73.1.0 (STOE, 2018)
X-Area LANA 1.73.2.0 (STOE, 2018)
;
_computing_molecular_graphics 'Olex2 1.5 (Dolomanov et al., 2009)'
_computing_publication_material
;
STOE & Cie GmbH, X-Area, software package for collecting single-crystal or
multi-domain crystal data on STOE area-detector diffractometers, for image 
processing, for the correction and scaling of reflection intensities and 
for outlier rejection, version 1.84, Darmstadt 2018
;
_computing_structure_refinement 'SHELXL 2019/2 (Sheldrick, 2015)'
_computing_structure_solution 'SHELXT  (Sheldrick, 2015)'
_diffrn_ambient_temperature 100
_diffrn_detector 'EIGER2 1M CDTE'
_diffrn_detector_area_resol_mean 13.33
_diffrn_measured_fraction_theta_full 0.997
_diffrn_measured_fraction_theta_max 0.997
_diffrn_measurement_details
;
 473 frames, detector distance = 40 mm
;
_diffrn_measurement_device 'Eulerian 4-circle diffractometer'
_diffrn_measurement_device_type 'STOE STADIVARI'
_diffrn_measurement_method 'rotation method, \w scans'
_diffrn_radiation_collimation '1.2 0.6 mm diameter'
_diffrn_radiation_monochromator 'Graded multilayer mirror'
_diffrn_radiation_polarisn_norm 270
_diffrn_radiation_probe x-ray
_diffrn_radiation_type 'Mo K\a'
_diffrn_radiation_wavelength 0.71073
_diffrn_reflns_av_R_equivalents 0.0274
_diffrn_reflns_av_unetI/netI 0.0261
_diffrn_reflns_Laue_measured_fraction_full 0.997
_diffrn_reflns_Laue_measured_fraction_max 0.997
_diffrn_reflns_limit_h_max 18
_diffrn_reflns_limit_h_min -18
_diffrn_reflns_limit_k_max 21
_diffrn_reflns_limit_k_min -21
_diffrn_reflns_limit_l_max 29
_diffrn_reflns_limit_l_min -29
_diffrn_reflns_number 61060
_diffrn_reflns_point_group_measured_fraction_full 0.997
_diffrn_reflns_point_group_measured_fraction_max 0.997
_diffrn_reflns_theta_full 25.242
_diffrn_reflns_theta_max 25.999
_diffrn_reflns_theta_min 2.982
_diffrn_source Axo_Mo
_diffrn_source_current 0.830
_diffrn_source_power 0.050
_diffrn_source_voltage 60
_exptl_absorpt_coefficient_mu 3.366
_exptl_absorpt_correction_T_max 1.0000
_exptl_absorpt_correction_T_min 0.3233
_exptl_absorpt_correction_type multi-scan
_exptl_absorpt_process_details
;
STOE X-Red32, absorption correction by Gaussian integration, analogous to
P. Coppens, "The Evaluation of Absorption and Extinction in Single-Crystal
Structure Analysis", published in: F. R. Ahmed (Editor), "Crystallographic
Computing", Munksgaard, Copenhagen (1970), 255 - 270.
Afterwards scaling of reflection intensities was performed within STOE LANA.
J. Koziskova, F. Hahn, J. Richter, J. Kozisek, "Comparison of different
absorption corrections on the model structure of tetrakis(\m~2~-acetato)-
diaqua-di-copper(II)", Acta Chimica Slovaca, vol. 9, no. 2, 2016, pp. 136 - 140.
;
_exptl_crystal_colour green
_exptl_crystal_colour_primary green
_exptl_crystal_density_diffrn 1.468
_exptl_crystal_density_method 'not measured'
_exptl_crystal_description prism
_exptl_crystal_F_000 2836
_exptl_crystal_size_max 0.153
_exptl_crystal_size_mid 0.108
_exptl_crystal_size_min 0.074
_refine_diff_density_max 0.530
_refine_diff_density_min -0.592
_refine_diff_density_rms 0.080
_refine_ls_extinction_method none
_refine_ls_goodness_of_fit_ref 1.052
_refine_ls_hydrogen_treatment constr
_refine_ls_matrix_type full
_refine_ls_number_parameters 681
_refine_ls_number_reflns 12319
_refine_ls_number_restraints 82
_refine_ls_restrained_S_all 1.049
_refine_ls_R_factor_all 0.0463
_refine_ls_R_factor_gt 0.0309
_refine_ls_shift/su_max 0.001
_refine_ls_shift/su_mean 0.000
_refine_ls_structure_factor_coef Fsqd
_refine_ls_weighting_details 'w=1/[\s^2^(Fo^2^)+(0.0222P)^2^+11.3256P] where P=(Fo^2^+2Fc^2^)/3'
_refine_ls_weighting_scheme calc
_refine_ls_wR_factor_gt 0.0602
_refine_ls_wR_factor_ref 0.0658
_reflns_Friedel_coverage 0.000
_reflns_number_gt 10056
_reflns_number_total 12319
_reflns_threshold_expression 'I > 2\s(I)'
_cod_data_source_file d3sc00806a2.cif
_cod_data_source_block xf464b-heat
_cod_depositor_comments 'Adding full bibliography for 1568870--1568876.cif.'
_cod_database_code 1568874
_shelx_shelxl_version_number 2019/2
_audit_contact_author
;
      Prof. Dr. Peter W. Roesky
      Karlsruher Institut fuer Technologie (KIT), CS
      Institut fuer Anorganische Chemie (AOC)
      Lehrstuhl fuer Anorganische Funktionsmaterialien
      Engesserstr. 15, Geb. 30.45
      76131 Karlsruhe 
      Bundesrepublik Deutschland
;
_audit_contact_letter
;
;
_shelx_space_group_comment
;
The symmetry employed for this shelxl refinement is uniquely defined
by the following loop, which should always be used as a source of
symmetry information in preference to the above space-group names.
They are only intended as comments.
;
_olex2_refinement_description
;
1. Fixed Uiso
 At 1.2 times of:
  All C(H) groups, All C(H,H) groups
 At 1.5 times of:
  All C(H,H,H) groups
2. Restrained distances
 C60-C59 = C59-C58 = C58-C57 = C57-C56 = C56-C55
 1.52 with sigma of 0.02
 C59-C57 = C58-C56
 2.54 with sigma of 0.04
 C60-C58 = C57-C55
 2.53 with sigma of 0.04
 C60-C59 \\sim C59-C58 \\sim C58-C57 \\sim C57-C56 \\sim C56-C55
 with sigma of 0.02
 C60-C58 \\sim C58-C56 \\sim C59-C57 \\sim C57-C55
 with sigma of 0.04
3. Uiso/Uaniso restraints and constraints
C55 \\sim C56 \\sim C57 \\sim C58 \\sim C59 \\sim C60: within 2A with sigma of
0.04 and sigma for terminal atoms of 0.08 within 2A
4. Rigid body (RIGU) restrains
 C55, C56, C57, C58, C59, C60
 with sigma for 1-2 distances of 0.004 and sigma for 1-3 distances of 0.004
5. Others
 Fixed Sof: C55(0.5) H55A(0.5) H55B(0.5) H55C(0.5) C56(0.5) H56A(0.5)
 H56B(0.5) C57(0.5) H57A(0.5) H57B(0.5) C58(0.5) H58A(0.5) H58B(0.5) C59(0.5)
 H59A(0.5) H59B(0.5) C60(0.5) H60A(0.5) H60B(0.5) H60C(0.5)
6.a Ternary CH refined with riding coordinates:
 C32(H32), C35(H35), C49(H49), C52(H52)
6.b Secondary CH2 refined with riding coordinates:
 C56(H56A,H56B), C57(H57A,H57B), C58(H58A,H58B), C59(H59A,H59B)
6.c Aromatic/amide H refined with riding coordinates:
 C17(H17), C18(H18), C19(H19), C20(H20), C21(H21), C28(H28), C29(H29),
 C30(H30), C40(H40), C45(H45), C46(H46), C47(H47)
6.d Idealised Me refined as rotating group:
 C6(H6A,H6B,H6C), C7(H7A,H7B,H7C), C8(H8A,H8B,H8C), C9(H9A,H9B,H9C), C10(H10A,
 H10B,H10C), C12(H12A,H12B,H12C), C13(H13A,H13B,H13C), C14(H14A,H14B,H14C),
 C23(H23A,H23B,H23C), C24(H24A,H24B,H24C), C25(H25A,H25B,H25C), C33(H33A,H33B,
 H33C), C34(H34A,H34B,H34C), C36(H36A,H36B,H36C), C37(H37A,H37B,H37C), C39(H39A,
 H39B,H39C), C42(H42A,H42B,H42C), C50(H50A,H50B,H50C), C51(H51A,H51B,H51C),
 C53(H53A,H53B,H53C), C54(H54A,H54B,H54C), C55(H55A,H55B,H55C), C60(H60A,H60B,
 H60C)
;
_smtbx_masks_void_probe_radius 1.2
_smtbx_masks_void_truncation_radius 1.2
_olex2_submission_special_instructions 'No special instructions were received'

loop_
_space_group_symop_operation_xyz
'x, y, z'
'-x, y+1/2, -z+1/2'
'-x, -y, -z'
'x, -y-1/2, z-1/2'

loop_
_atom_site_label
_atom_site_type_symbol
_atom_site_fract_x
_atom_site_fract_y
_atom_site_fract_z
_atom_site_U_iso_or_equiv
_atom_site_adp_type
_atom_site_occupancy
_atom_site_site_symmetry_order
_atom_site_calc_flag
_atom_site_refinement_flags_posn
_atom_site_refinement_flags_adp
_atom_site_refinement_flags_occupancy
_atom_site_disorder_assembly
_atom_site_disorder_group
As1 As 0.27776(2) 0.38793(2) 0.34247(2) 0.01752(7) Uani 1 1 d . . . . .
As2 As 0.20439(2) 0.32275(2) 0.25146(2) 0.02033(7) Uani 1 1 d . . . . .
As3 As 0.18664(2) 0.41770(2) 0.18006(2) 0.02599(8) Uani 1 1 d . . . . .
As4 As 0.33711(2) 0.45616(2) 0.20427(2) 0.02526(8) Uani 1 1 d . . . . .
As5 As 0.39813(2) 0.44841(2) 0.31417(2) 0.02076(7) Uani 1 1 d . . . . .
Ga1 Ga 0.16473(2) 0.48308(2) 0.33801(2) 0.01510(7) Uani 1 1 d . . . . .
Fe1 Fe 0.30356(3) 0.31942(2) 0.18951(2) 0.02018(10) Uani 1 1 d . . . . .
Cl1 Cl 0.14217(5) 0.57467(4) 0.27232(3) 0.02169(15) Uani 1 1 d . . . . .
Si1 Si 0.41734(6) 0.33275(4) 0.27021(4) 0.01925(17) Uani 1 1 d . . . . .
N1 N 0.47524(16) 0.25843(13) 0.32346(11) 0.0206(5) Uani 1 1 d . . . . .
N2 N 0.54225(17) 0.33178(13) 0.27741(11) 0.0229(6) Uani 1 1 d . . . . .
N3 N 0.18576(15) 0.53503(12) 0.41232(10) 0.0159(5) Uani 1 1 d . . . . .
N4 N 0.04137(16) 0.44938(13) 0.33350(10) 0.0176(5) Uani 1 1 d . . . . .
C1 C 0.3571(2) 0.22071(17) 0.16313(13) 0.0250(7) Uani 1 1 d . . . . .
C2 C 0.3636(2) 0.28201(17) 0.12572(13) 0.0259(7) Uani 1 1 d . . . . .
C3 C 0.2746(2) 0.30866(18) 0.09899(13) 0.0293(7) Uani 1 1 d . . . . .
C4 C 0.2123(2) 0.26340(18) 0.11926(13) 0.0278(7) Uani 1 1 d . . . . .
C5 C 0.2632(2) 0.20918(17) 0.15866(13) 0.0242(7) Uani 1 1 d . . . . .
C6 C 0.4334(2) 0.16969(18) 0.19298(14) 0.0295(7) Uani 1 1 d . . . . .
H6A H 0.489873 0.198603 0.205570 0.044 Uiso 1 1 calc R U . . .
H6B H 0.439975 0.130226 0.165985 0.044 Uiso 1 1 calc R U . . .
H6C H 0.420452 0.146839 0.226949 0.044 Uiso 1 1 calc R U . . .
C7 C 0.4475(2) 0.30727(19) 0.11128(16) 0.0359(8) Uani 1 1 d . . . . .
H7A H 0.455189 0.277969 0.078394 0.054 Uiso 1 1 calc R U . . .
H7B H 0.500306 0.299793 0.145108 0.054 Uiso 1 1 calc R U . . .
H7C H 0.442092 0.360600 0.100885 0.054 Uiso 1 1 calc R U . . .
C8 C 0.2505(3) 0.3688(2) 0.05336(15) 0.0401(9) Uani 1 1 d . . . . .
H8A H 0.190618 0.389302 0.051539 0.060 Uiso 1 1 calc R U . . .
H8B H 0.249363 0.347395 0.015486 0.060 Uiso 1 1 calc R U . . .
H8C H 0.295894 0.408937 0.063247 0.060 Uiso 1 1 calc R U . . .
C9 C 0.1110(2) 0.2652(2) 0.09844(15) 0.0372(8) Uani 1 1 d . . . . .
H9A H 0.091013 0.313745 0.080087 0.056 Uiso 1 1 calc R U . . .
H9B H 0.086259 0.258056 0.131521 0.056 Uiso 1 1 calc R U . . .
H9C H 0.089349 0.224915 0.070056 0.056 Uiso 1 1 calc R U . . .
C10 C 0.2229(2) 0.14691(18) 0.18535(14) 0.0295(7) Uani 1 1 d . . . . .
H10A H 0.179727 0.118607 0.154609 0.044 Uiso 1 1 calc R U . . .
H10B H 0.191279 0.168098 0.211963 0.044 Uiso 1 1 calc R U . . .
H10C H 0.271262 0.113346 0.206933 0.044 Uiso 1 1 calc R U . . .
C11 C 0.4532(2) 0.19925(16) 0.36154(13) 0.0206(6) Uani 1 1 d . . . . .
C12 C 0.5059(2) 0.12614(17) 0.36232(15) 0.0275(7) Uani 1 1 d . . . . .
H12A H 0.501092 0.110745 0.322313 0.041 Uiso 1 1 calc R U . . .
H12B H 0.480415 0.086856 0.381653 0.041 Uiso 1 1 calc R U . . .
H12C H 0.569813 0.134020 0.383502 0.041 Uiso 1 1 calc R U . . .
C13 C 0.3521(2) 0.18282(17) 0.33823(14) 0.0255(7) Uani 1 1 d . . . . .
H13A H 0.338812 0.163874 0.298313 0.038 Uiso 1 1 calc R U . . .
H13B H 0.317616 0.228997 0.338551 0.038 Uiso 1 1 calc R U . . .
H13C H 0.334830 0.145019 0.362824 0.038 Uiso 1 1 calc R U . . .
C14 C 0.4729(2) 0.23107(18) 0.42316(13) 0.0269(7) Uani 1 1 d . . . . .
H14A H 0.455469 0.194242 0.448388 0.040 Uiso 1 1 calc R U . . .
H14B H 0.438115 0.277339 0.422285 0.040 Uiso 1 1 calc R U . . .
H14C H 0.537887 0.242006 0.438274 0.040 Uiso 1 1 calc R U . . .
C15 C 0.5557(2) 0.27676(16) 0.31685(14) 0.0234(7) Uani 1 1 d . . . . .
C16 C 0.6440(2) 0.24013(16) 0.34565(15) 0.0258(7) Uani 1 1 d . . . . .
C17 C 0.6936(2) 0.25732(19) 0.40256(16) 0.0350(8) Uani 1 1 d . . . . .
H17 H 0.671837 0.294057 0.424011 0.042 Uiso 1 1 calc R U . . .
C18 C 0.7746(2) 0.2207(2) 0.4276(2) 0.0520(12) Uani 1 1 d . . . . .
H18 H 0.808200 0.232266 0.466437 0.062 Uiso 1 1 calc R U . . .
C19 C 0.8070(2) 0.1674(2) 0.3965(2) 0.0529(12) Uani 1 1 d . . . . .
H19 H 0.863054 0.142928 0.413909 0.063 Uiso 1 1 calc R U . . .
C20 C 0.7578(2) 0.14960(19) 0.34018(17) 0.0374(9) Uani 1 1 d . . . . .
H20 H 0.779865 0.112782 0.318955 0.045 Uiso 1 1 calc R U . . .
C21 C 0.6769(2) 0.18533(17) 0.31500(16) 0.0289(7) Uani 1 1 d . . . . .
H21 H 0.642963 0.172707 0.276468 0.035 Uiso 1 1 calc R U . . .
C22 C 0.6130(2) 0.38565(17) 0.26967(16) 0.0294(8) Uani 1 1 d . . . . .
C23 C 0.6834(2) 0.34505(19) 0.24604(18) 0.0400(9) Uani 1 1 d . . . . .
H23A H 0.724562 0.381982 0.236822 0.060 Uiso 1 1 calc R U . . .
H23B H 0.652303 0.317250 0.210761 0.060 Uiso 1 1 calc R U . . .
H23C H 0.718345 0.310050 0.275479 0.060 Uiso 1 1 calc R U . . .
C24 C 0.5658(2) 0.44470(18) 0.22570(17) 0.0366(9) Uani 1 1 d . . . . .
H24A H 0.525926 0.475080 0.242154 0.055 Uiso 1 1 calc R U . . .
H24B H 0.529628 0.419981 0.190153 0.055 Uiso 1 1 calc R U . . .
H24C H 0.611326 0.477094 0.216443 0.055 Uiso 1 1 calc R U . . .
C25 C 0.6585(2) 0.42504(19) 0.32752(17) 0.0367(9) Uani 1 1 d . . . . .
H25A H 0.696794 0.389110 0.354564 0.055 Uiso 1 1 calc R U . . .
H25B H 0.611810 0.444584 0.344263 0.055 Uiso 1 1 calc R U . . .
H25C H 0.695990 0.466590 0.320669 0.055 Uiso 1 1 calc R U . . .
C26 C 0.27671(19) 0.54633(15) 0.44982(12) 0.0166(6) Uani 1 1 d . . . . .
C27 C 0.3129(2) 0.49130(16) 0.49234(12) 0.0202(6) Uani 1 1 d . . . . .
C28 C 0.3973(2) 0.50460(17) 0.53134(13) 0.0240(7) Uani 1 1 d . . . . .
H28 H 0.421893 0.469254 0.561327 0.029 Uiso 1 1 calc R U . . .
C29 C 0.4463(2) 0.56884(17) 0.52719(13) 0.0259(7) Uani 1 1 d . . . . .
H29 H 0.503545 0.577604 0.554612 0.031 Uiso 1 1 calc R U . . .
C30 C 0.4119(2) 0.61971(17) 0.48337(13) 0.0242(7) Uani 1 1 d . . . . .
H30 H 0.447183 0.662271 0.479843 0.029 Uiso 1 1 calc R U . . .
C31 C 0.32635(19) 0.61023(16) 0.44397(12) 0.0181(6) Uani 1 1 d . . . . .
C32 C 0.2606(2) 0.42003(16) 0.49673(13) 0.0214(6) Uani 1 1 d . . . . .
H32 H 0.215778 0.411545 0.457916 0.026 Uiso 1 1 calc R U . . .
C33 C 0.3210(2) 0.35096(17) 0.51077(15) 0.0312(8) Uani 1 1 d . . . . .
H33A H 0.356709 0.346892 0.482886 0.047 Uiso 1 1 calc R U . . .
H33B H 0.283257 0.306076 0.508247 0.047 Uiso 1 1 calc R U . . .
H33C H 0.362018 0.355418 0.550236 0.047 Uiso 1 1 calc R U . . .
C34 C 0.2068(2) 0.42939(18) 0.54139(14) 0.0303(8) Uani 1 1 d . . . . .
H34A H 0.248532 0.442002 0.579394 0.045 Uiso 1 1 calc R U . . .
H34B H 0.175363 0.382393 0.544439 0.045 Uiso 1 1 calc R U . . .
H34C H 0.162231 0.469745 0.528846 0.045 Uiso 1 1 calc R U . . .
C35 C 0.2920(2) 0.66716(15) 0.39602(13) 0.0204(6) Uani 1 1 d . . . . .
H35 H 0.226492 0.656375 0.376893 0.025 Uiso 1 1 calc R U . . .
C36 C 0.2996(2) 0.74831(17) 0.41904(15) 0.0288(7) Uani 1 1 d . . . . .
H36A H 0.274350 0.782842 0.386677 0.043 Uiso 1 1 calc R U . . .
H36B H 0.363531 0.760603 0.437184 0.043 Uiso 1 1 calc R U . . .
H36C H 0.265718 0.753107 0.447888 0.043 Uiso 1 1 calc R U . . .
C37 C 0.3431(2) 0.65950(17) 0.35013(14) 0.0261(7) Uani 1 1 d . . . . .
H37A H 0.316384 0.693381 0.317582 0.039 Uiso 1 1 calc R U . . .
H37B H 0.338659 0.607645 0.336003 0.039 Uiso 1 1 calc R U . . .
H37C H 0.407047 0.672574 0.367372 0.039 Uiso 1 1 calc R U . . .
C38 C 0.1165(2) 0.56233(15) 0.42936(13) 0.0195(6) Uani 1 1 d . . . . .
C39 C 0.1350(2) 0.61838(17) 0.47884(14) 0.0268(7) Uani 1 1 d . . . . .
H39A H 0.182373 0.598731 0.512127 0.040 Uiso 1 1 calc R U . . .
H39B H 0.079341 0.626765 0.490227 0.040 Uiso 1 1 calc R U . . .
H39C H 0.155253 0.665926 0.466170 0.040 Uiso 1 1 calc R U . . .
C40 C 0.0269(2) 0.54097(16) 0.40473(13) 0.0227(7) Uani 1 1 d . . . . .
H40 H -0.017220 0.568515 0.417127 0.027 Uiso 1 1 calc R U . . .
C41 C -0.0070(2) 0.48402(16) 0.36394(13) 0.0213(6) Uani 1 1 d . . . . .
C42 C -0.1042(2) 0.46138(18) 0.35556(15) 0.0284(7) Uani 1 1 d . . . . .
H42A H -0.143060 0.487174 0.321444 0.043 Uiso 1 1 calc R U . . .
H42B H -0.122611 0.475219 0.390124 0.043 Uiso 1 1 calc R U . . .
H42C H -0.110132 0.406998 0.349656 0.043 Uiso 1 1 calc R U . . .
C43 C -0.00130(19) 0.39018(15) 0.29390(13) 0.0186(6) Uani 1 1 d . . . . .
C44 C 0.01476(19) 0.31563(16) 0.31304(13) 0.0196(6) Uani 1 1 d . . . . .
C45 C -0.0283(2) 0.25865(17) 0.27548(14) 0.0260(7) Uani 1 1 d . . . . .
H45 H -0.019219 0.207824 0.287702 0.031 Uiso 1 1 calc R U . . .
C46 C -0.0839(2) 0.27510(18) 0.22092(15) 0.0319(8) Uani 1 1 d . . . . .
H46 H -0.112595 0.235637 0.195734 0.038 Uiso 1 1 calc R U . . .
C47 C -0.0983(2) 0.34872(18) 0.20259(15) 0.0296(7) Uani 1 1 d . . . . .
H47 H -0.136702 0.359148 0.164740 0.035 Uiso 1 1 calc R U . . .
C48 C -0.0577(2) 0.40800(17) 0.23847(14) 0.0234(7) Uani 1 1 d . . . . .
C49 C 0.0777(2) 0.29688(16) 0.37297(13) 0.0233(7) Uani 1 1 d . . . . .
H49 H 0.127504 0.334987 0.381604 0.028 Uiso 1 1 calc R U . . .
C50 C 0.1227(2) 0.21986(18) 0.37588(15) 0.0339(8) Uani 1 1 d . . . . .
H50A H 0.077506 0.180545 0.374336 0.051 Uiso 1 1 calc R U . . .
H50B H 0.171554 0.215551 0.412303 0.051 Uiso 1 1 calc R U . . .
H50C H 0.147916 0.214156 0.342854 0.051 Uiso 1 1 calc R U . . .
C51 C 0.0308(3) 0.3031(2) 0.42129(15) 0.0375(8) Uani 1 1 d . . . . .
H51A H 0.014247 0.355565 0.425250 0.056 Uiso 1 1 calc R U . . .
H51B H 0.072198 0.285810 0.458095 0.056 Uiso 1 1 calc R U . . .
H51C H -0.024039 0.272040 0.411442 0.056 Uiso 1 1 calc R U . . .
C52 C -0.0765(2) 0.48808(17) 0.21587(15) 0.0274(7) Uani 1 1 d . . . . .
H52 H -0.043226 0.523118 0.247270 0.033 Uiso 1 1 calc R U . . .
C53 C -0.0423(2) 0.50091(19) 0.16252(16) 0.0342(8) Uani 1 1 d . . . . .
H53A H -0.074679 0.467497 0.131001 0.051 Uiso 1 1 calc R U . . .
H53B H 0.022899 0.490249 0.172633 0.051 Uiso 1 1 calc R U . . .
H53C H -0.053132 0.553203 0.149802 0.051 Uiso 1 1 calc R U . . .
C54 C -0.1779(2) 0.50834(19) 0.19941(16) 0.0345(8) Uani 1 1 d . . . . .
H54A H -0.186047 0.560588 0.186219 0.052 Uiso 1 1 calc R U . . .
H54B H -0.200594 0.502101 0.233447 0.052 Uiso 1 1 calc R U . . .
H54C H -0.211668 0.475226 0.168094 0.052 Uiso 1 1 calc R U . . .
C55 C 0.6901(9) 0.0446(11) 0.5291(9) 0.070(5) Uani 0.5 1 d D U P A -1
H55A H 0.689746 0.050138 0.488322 0.105 Uiso 0.5 1 calc R U P A -1
H55B H 0.712907 -0.005322 0.543071 0.105 Uiso 0.5 1 calc R U P A -1
H55C H 0.729405 0.082989 0.552676 0.105 Uiso 0.5 1 calc R U P A -1
C56 C 0.5945(8) 0.0538(10) 0.5339(8) 0.053(4) Uani 0.5 1 d D U P A -1
H56A H 0.571646 0.104177 0.519444 0.063 Uiso 0.5 1 calc R U P A -1
H56B H 0.595638 0.050532 0.575282 0.063 Uiso 0.5 1 calc R U P A -1
C57 C 0.5302(7) -0.0054(8) 0.4994(7) 0.041(4) Uani 0.5 1 d D U P A -1
H57A H 0.551666 -0.055513 0.515295 0.050 Uiso 0.5 1 calc R U P A -1
H57B H 0.532201 -0.003991 0.458495 0.050 Uiso 0.5 1 calc R U P A -1
C58 C 0.4322(8) 0.0046(11) 0.5005(9) 0.049(4) Uani 0.5 1 d D U P A -1
H58A H 0.430509 0.005574 0.541474 0.058 Uiso 0.5 1 calc R U P A -1
H58B H 0.409733 0.053663 0.482866 0.058 Uiso 0.5 1 calc R U P A -1
C59 C 0.3689(9) -0.0566(10) 0.4684(8) 0.058(4) Uani 0.5 1 d D U P A -1
H59A H 0.368119 -0.055674 0.426974 0.069 Uiso 0.5 1 calc R U P A -1
H59B H 0.393431 -0.105856 0.484573 0.069 Uiso 0.5 1 calc R U P A -1
C60 C 0.2723(9) -0.0498(11) 0.4719(7) 0.060(4) Uani 0.5 1 d D U P A -1
H60A H 0.236052 -0.091585 0.450745 0.089 Uiso 0.5 1 calc R U P A -1
H60B H 0.246254 -0.002215 0.454384 0.089 Uiso 0.5 1 calc R U P A -1
H60C H 0.272037 -0.051282 0.512689 0.089 Uiso 0.5 1 calc R U P A -1

loop_
_atom_site_aniso_label
_atom_site_aniso_U_11
_atom_site_aniso_U_22
_atom_site_aniso_U_33
_atom_site_aniso_U_23
_atom_site_aniso_U_13
_atom_site_aniso_U_12
As1 0.01832(15) 0.01551(14) 0.02187(15) -0.00234(12) 0.01081(12) 0.00137(12)
As2 0.02061(16) 0.01965(15) 0.02403(16) -0.00560(12) 0.01169(13) -0.00112(12)
As3 0.03030(18) 0.02454(17) 0.02462(17) -0.00177(13) 0.01020(14) 0.00827(14)
As4 0.03452(19) 0.01670(15) 0.03095(18) 0.00220(13) 0.01967(15) 0.00327(14)
As5 0.02047(16) 0.01529(14) 0.03065(17) -0.00489(12) 0.01397(13) -0.00099(12)
Ga1 0.01523(16) 0.01219(14) 0.02083(16) -0.00293(12) 0.00989(13) -0.00133(12)
Fe1 0.0262(2) 0.0164(2) 0.0223(2) -0.00197(17) 0.01399(18) 0.00272(18)
Cl1 0.0242(4) 0.0153(3) 0.0265(4) -0.0003(3) 0.0087(3) -0.0017(3)
Si1 0.0217(4) 0.0139(4) 0.0271(4) -0.0032(3) 0.0149(4) -0.0011(3)
N1 0.0175(13) 0.0169(12) 0.0318(14) -0.0024(10) 0.0139(11) -0.0012(10)
N2 0.0223(14) 0.0155(12) 0.0375(15) -0.0044(11) 0.0191(12) -0.0024(10)
N3 0.0157(12) 0.0136(11) 0.0215(12) -0.0016(9) 0.0102(10) -0.0008(9)
N4 0.0177(13) 0.0136(12) 0.0243(13) -0.0040(10) 0.0103(10) -0.0023(10)
C1 0.0326(18) 0.0199(15) 0.0278(16) -0.0043(13) 0.0174(14) 0.0032(13)
C2 0.041(2) 0.0186(15) 0.0253(16) -0.0034(13) 0.0206(15) 0.0024(14)
C3 0.048(2) 0.0236(16) 0.0217(16) -0.0016(13) 0.0189(15) 0.0058(15)
C4 0.0369(19) 0.0244(16) 0.0245(16) -0.0080(13) 0.0128(14) 0.0027(14)
C5 0.0364(19) 0.0185(15) 0.0225(16) -0.0081(12) 0.0159(14) -0.0017(13)
C6 0.0372(19) 0.0251(17) 0.0308(17) -0.0036(14) 0.0171(15) 0.0080(15)
C7 0.049(2) 0.0320(19) 0.039(2) -0.0033(15) 0.0326(18) 0.0024(16)
C8 0.062(3) 0.0328(19) 0.0292(18) 0.0039(15) 0.0193(18) 0.0132(18)
C9 0.040(2) 0.040(2) 0.0312(19) -0.0102(16) 0.0088(16) 0.0047(17)
C10 0.041(2) 0.0226(16) 0.0295(17) -0.0087(14) 0.0171(15) -0.0073(15)
C11 0.0226(16) 0.0143(14) 0.0276(16) 0.0009(12) 0.0116(13) -0.0012(12)
C12 0.0291(18) 0.0184(15) 0.0372(19) -0.0009(13) 0.0129(15) 0.0011(13)
C13 0.0243(17) 0.0228(16) 0.0322(17) 0.0018(13) 0.0126(14) -0.0050(13)
C14 0.0275(18) 0.0275(17) 0.0269(17) -0.0022(14) 0.0097(14) 0.0008(14)
C15 0.0235(16) 0.0160(14) 0.0353(18) -0.0105(13) 0.0160(14) -0.0016(12)
C16 0.0201(16) 0.0165(15) 0.045(2) -0.0045(14) 0.0156(15) -0.0020(12)
C17 0.0190(17) 0.0298(18) 0.055(2) -0.0202(16) 0.0087(16) -0.0009(14)
C18 0.0210(19) 0.048(2) 0.077(3) -0.033(2) -0.0021(19) 0.0029(17)
C19 0.0174(18) 0.044(2) 0.090(3) -0.031(2) 0.004(2) 0.0075(17)
C20 0.0259(19) 0.0263(18) 0.066(3) -0.0172(17) 0.0218(18) -0.0001(15)
C21 0.0278(18) 0.0195(16) 0.047(2) -0.0083(14) 0.0219(16) -0.0023(14)
C22 0.0280(18) 0.0167(15) 0.055(2) -0.0036(15) 0.0297(17) -0.0043(13)
C23 0.038(2) 0.0259(18) 0.072(3) -0.0022(17) 0.040(2) -0.0017(15)
C24 0.038(2) 0.0200(17) 0.064(2) 0.0018(16) 0.0345(19) -0.0023(15)
C25 0.0257(18) 0.0264(18) 0.064(2) -0.0110(17) 0.0220(18) -0.0098(15)
C26 0.0192(15) 0.0163(14) 0.0168(14) -0.0045(11) 0.0090(12) 0.0007(12)
C27 0.0281(17) 0.0169(14) 0.0208(15) -0.0030(12) 0.0151(13) 0.0003(13)
C28 0.0263(17) 0.0221(16) 0.0231(15) 0.0012(12) 0.0061(13) 0.0041(13)
C29 0.0215(16) 0.0287(17) 0.0261(16) -0.0036(13) 0.0044(13) -0.0008(13)
C30 0.0230(17) 0.0226(16) 0.0303(17) -0.0050(13) 0.0129(14) -0.0044(13)
C31 0.0186(15) 0.0165(14) 0.0225(15) -0.0043(12) 0.0113(12) -0.0007(12)
C32 0.0289(17) 0.0186(15) 0.0197(15) 0.0006(12) 0.0118(13) -0.0025(13)
C33 0.045(2) 0.0185(15) 0.0341(18) 0.0051(14) 0.0171(16) 0.0020(15)
C34 0.040(2) 0.0268(17) 0.0331(18) 0.0016(14) 0.0244(16) -0.0050(15)
C35 0.0202(16) 0.0137(14) 0.0289(16) -0.0017(12) 0.0093(13) -0.0038(12)
C36 0.0339(19) 0.0172(15) 0.0362(18) -0.0008(13) 0.0113(15) -0.0007(14)
C37 0.0314(18) 0.0200(16) 0.0309(17) 0.0012(13) 0.0154(14) -0.0070(13)
C38 0.0213(16) 0.0151(14) 0.0256(15) -0.0036(12) 0.0123(13) -0.0005(12)
C39 0.0280(17) 0.0243(16) 0.0324(17) -0.0116(14) 0.0155(14) -0.0034(14)
C40 0.0190(16) 0.0206(15) 0.0336(17) -0.0058(13) 0.0156(13) 0.0009(12)
C41 0.0176(15) 0.0190(15) 0.0303(16) -0.0004(13) 0.0115(13) 0.0022(12)
C42 0.0213(17) 0.0280(17) 0.0411(19) -0.0087(15) 0.0175(15) -0.0015(14)
C43 0.0134(14) 0.0155(14) 0.0293(16) -0.0067(12) 0.0098(12) -0.0025(11)
C44 0.0162(15) 0.0185(14) 0.0272(16) -0.0046(12) 0.0114(12) -0.0035(12)
C45 0.0280(18) 0.0147(15) 0.0362(18) -0.0027(13) 0.0105(15) -0.0048(13)
C46 0.0311(19) 0.0238(17) 0.0384(19) -0.0123(14) 0.0062(15) -0.0076(14)
C47 0.0256(18) 0.0256(17) 0.0341(18) -0.0052(14) 0.0029(14) -0.0047(14)
C48 0.0183(16) 0.0216(15) 0.0319(17) -0.0023(13) 0.0099(13) -0.0024(12)
C49 0.0263(17) 0.0179(15) 0.0273(16) -0.0001(12) 0.0102(13) -0.0029(13)
C50 0.043(2) 0.0246(17) 0.0351(19) 0.0039(14) 0.0124(16) 0.0065(15)
C51 0.047(2) 0.038(2) 0.0346(19) 0.0034(16) 0.0217(17) -0.0002(17)
C52 0.0176(16) 0.0223(16) 0.0393(19) 0.0000(14) 0.0030(14) 0.0001(13)
C53 0.0319(19) 0.0260(18) 0.047(2) 0.0085(15) 0.0142(17) 0.0039(15)
C54 0.0245(18) 0.0297(18) 0.049(2) 0.0066(16) 0.0098(16) 0.0067(15)
C55 0.068(11) 0.044(7) 0.091(10) -0.017(6) 0.010(8) 0.011(8)
C56 0.067(10) 0.026(5) 0.059(6) -0.003(4) 0.007(7) 0.016(6)
C57 0.068(11) 0.017(4) 0.036(4) 0.006(3) 0.009(8) 0.016(8)
C58 0.066(10) 0.033(5) 0.042(5) 0.000(4) 0.005(7) 0.013(7)
C59 0.079(11) 0.031(5) 0.056(6) -0.006(4) 0.007(8) 0.005(8)
C60 0.075(10) 0.046(6) 0.047(6) -0.003(5) 0.001(7) 0.009(7)

loop_
_atom_type_symbol
_atom_type_description
_atom_type_scat_dispersion_real
_atom_type_scat_dispersion_imag
_atom_type_scat_source
C C 0.0033 0.0016 'International Tables Vol C Tables 4.2.6.8 and 6.1.1.4'
H H 0.0000 0.0000 'International Tables Vol C Tables 4.2.6.8 and 6.1.1.4'
As As 0.0499 2.0058 'International Tables Vol C Tables 4.2.6.8 and 6.1.1.4'
Cl Cl 0.1484 0.1585 'International Tables Vol C Tables 4.2.6.8 and 6.1.1.4'
Fe Fe 0.3463 0.8444 'International Tables Vol C Tables 4.2.6.8 and 6.1.1.4'
Ga Ga 0.2307 1.6083 'International Tables Vol C Tables 4.2.6.8 and 6.1.1.4'
N N 0.0061 0.0033 'International Tables Vol C Tables 4.2.6.8 and 6.1.1.4'
Si Si 0.0817 0.0704 'International Tables Vol C Tables 4.2.6.8 and 6.1.1.4'

loop_
_exptl_crystal_face_index_h
_exptl_crystal_face_index_k
_exptl_crystal_face_index_l
_exptl_crystal_face_perp_dist
-1 2 -2 0.0450
2 -5 4 0.0590
0 4 6 0.0730
0 -3 -4 0.0250
-5 -2 3 0.0310
5 3 -2 0.0430

loop_
_geom_angle_atom_site_label_1
_geom_angle_atom_site_label_2
_geom_angle_atom_site_label_3
_geom_angle
_geom_angle_site_symmetry_1
_geom_angle_site_symmetry_3
_geom_angle_publ_flag
As5 As1 As2 99.135(15) . . ?
As5 As1 Ga1 105.978(15) . . ?
Ga1 As1 As2 98.638(16) . . ?
As3 As2 As1 103.585(16) . . ?
As3 As2 Fe1 62.341(15) . . ?
Fe1 As2 As1 110.412(17) . . ?
As2 As3 Fe1 59.701(14) . . ?
As4 As3 As2 97.330(16) . . ?
As4 As3 Fe1 62.614(15) . . ?
As3 As4 As5 107.003(16) . . ?
As3 As4 Fe1 61.657(15) . . ?
As3 As4 Si1 99.11(2) . . ?
As5 As4 Si1 52.672(19) . . ?
Fe1 As4 As5 95.443(16) . . ?
Fe1 As4 Si1 49.42(2) . . ?
As1 As5 As4 103.308(16) . . ?
Si1 As5 As1 86.45(2) . . ?
Si1 As5 As4 69.01(2) . . ?
Cl1 Ga1 As1 120.91(2) . . ?
N3 Ga1 As1 111.26(7) . . ?
N3 Ga1 Cl1 104.48(7) . . ?
N3 Ga1 N4 95.93(9) . . ?
N4 Ga1 As1 117.41(7) . . ?
N4 Ga1 Cl1 103.35(7) . . ?
As2 Fe1 As3 57.957(14) . . ?
As2 Fe1 As4 91.711(16) . . ?
As3 Fe1 As4 55.729(15) . . ?
Si1 Fe1 As2 86.56(3) . . ?
Si1 Fe1 As3 112.09(3) . . ?
Si1 Fe1 As4 72.07(2) . . ?
C1 Fe1 As2 124.91(8) . . ?
C1 Fe1 As3 153.69(9) . . ?
C1 Fe1 As4 140.64(9) . . ?
C1 Fe1 Si1 94.15(9) . . ?
C1 Fe1 C5 39.43(12) . . ?
C2 Fe1 As2 159.79(9) . . ?
C2 Fe1 As3 127.88(9) . . ?
C2 Fe1 As4 107.28(8) . . ?
C2 Fe1 Si1 105.53(10) . . ?
C2 Fe1 C1 39.77(11) . . ?
C2 Fe1 C4 66.40(13) . . ?
C2 Fe1 C5 66.40(11) . . ?
C3 Fe1 As2 130.82(10) . . ?
C3 Fe1 As3 91.96(9) . . ?
C3 Fe1 As4 102.17(9) . . ?
C3 Fe1 Si1 142.62(10) . . ?
C3 Fe1 C1 66.47(12) . . ?
C3 Fe1 C2 39.43(13) . . ?
C3 Fe1 C4 39.94(13) . . ?
C3 Fe1 C5 66.45(12) . . ?
C4 Fe1 As2 96.31(9) . . ?
C4 Fe1 As3 87.74(9) . . ?
C4 Fe1 As4 129.68(9) . . ?
C4 Fe1 Si1 157.74(9) . . ?
C4 Fe1 C1 66.10(12) . . ?
C4 Fe1 C5 39.15(12) . . ?
C5 Fe1 As2 93.67(8) . . ?
C5 Fe1 As3 119.29(9) . . ?
C5 Fe1 As4 168.17(9) . . ?
C5 Fe1 Si1 118.75(9) . . ?
As5 Si1 As4 58.32(2) . . ?
Fe1 Si1 As4 58.51(2) . . ?
Fe1 Si1 As5 108.27(4) . . ?
Fe1 Si1 C15 139.33(8) . . ?
N1 Si1 As4 172.16(8) . . ?
N1 Si1 As5 113.91(8) . . ?
N1 Si1 Fe1 128.33(8) . . ?
N1 Si1 C15 34.87(10) . . ?
N2 Si1 As4 109.65(8) . . ?
N2 Si1 As5 102.70(8) . . ?
N2 Si1 Fe1 127.64(9) . . ?
N2 Si1 N1 69.88(11) . . ?
N2 Si1 C15 35.02(11) . . ?
C15 Si1 As4 143.95(8) . . ?
C15 Si1 As5 111.77(8) . . ?
C11 N1 Si1 140.02(19) . . ?
C15 N1 Si1 91.33(19) . . ?
C15 N1 C11 128.6(3) . . ?
C15 N2 Si1 91.24(18) . . ?
C15 N2 C22 125.7(3) . . ?
C22 N2 Si1 137.7(2) . . ?
C26 N3 Ga1 120.97(17) . . ?
C38 N3 Ga1 120.8(2) . . ?
C38 N3 C26 118.2(2) . . ?
C41 N4 Ga1 120.56(19) . . ?
C41 N4 C43 118.6(2) . . ?
C43 N4 Ga1 120.73(17) . . ?
C2 C1 Fe1 69.80(16) . . ?
C2 C1 C6 125.3(3) . . ?
C5 C1 Fe1 70.87(16) . . ?
C5 C1 C2 108.0(3) . . ?
C5 C1 C6 125.9(3) . . ?
C6 C1 Fe1 133.0(2) . . ?
C1 C2 Fe1 70.44(16) . . ?
C1 C2 C7 126.2(3) . . ?
C3 C2 Fe1 69.97(17) . . ?
C3 C2 C1 108.0(3) . . ?
C3 C2 C7 125.4(3) . . ?
C7 C2 Fe1 131.0(2) . . ?
C2 C3 Fe1 70.60(18) . . ?
C2 C3 C4 108.0(3) . . ?
C2 C3 C8 125.2(3) . . ?
C4 C3 Fe1 70.61(17) . . ?
C4 C3 C8 126.6(3) . . ?
C8 C3 Fe1 128.7(2) . . ?
C3 C4 Fe1 69.44(18) . . ?
C3 C4 C9 127.3(3) . . ?
C5 C4 Fe1 71.05(18) . . ?
C5 C4 C3 108.2(3) . . ?
C5 C4 C9 124.2(3) . . ?
C9 C4 Fe1 130.5(2) . . ?
C1 C5 Fe1 69.71(17) . . ?
C1 C5 C10 127.1(3) . . ?
C4 C5 Fe1 69.80(18) . . ?
C4 C5 C1 107.8(3) . . ?
C4 C5 C10 124.8(3) . . ?
C10 C5 Fe1 130.5(2) . . ?
C1 C6 H6A 109.5 . . ?
C1 C6 H6B 109.5 . . ?
C1 C6 H6C 109.5 . . ?
H6A C6 H6B 109.5 . . ?
H6A C6 H6C 109.5 . . ?
H6B C6 H6C 109.5 . . ?
C2 C7 H7A 109.5 . . ?
C2 C7 H7B 109.5 . . ?
C2 C7 H7C 109.5 . . ?
H7A C7 H7B 109.5 . . ?
H7A C7 H7C 109.5 . . ?
H7B C7 H7C 109.5 . . ?
C3 C8 H8A 109.5 . . ?
C3 C8 H8B 109.5 . . ?
C3 C8 H8C 109.5 . . ?
H8A C8 H8B 109.5 . . ?
H8A C8 H8C 109.5 . . ?
H8B C8 H8C 109.5 . . ?
C4 C9 H9A 109.5 . . ?
C4 C9 H9B 109.5 . . ?
C4 C9 H9C 109.5 . . ?
H9A C9 H9B 109.5 . . ?
H9A C9 H9C 109.5 . . ?
H9B C9 H9C 109.5 . . ?
C5 C10 H10A 109.5 . . ?
C5 C10 H10B 109.5 . . ?
C5 C10 H10C 109.5 . . ?
H10A C10 H10B 109.5 . . ?
H10A C10 H10C 109.5 . . ?
H10B C10 H10C 109.5 . . ?
N1 C11 C12 113.4(2) . . ?
N1 C11 C13 107.2(2) . . ?
N1 C11 C14 108.1(2) . . ?
C13 C11 C12 108.8(2) . . ?
C13 C11 C14 109.2(2) . . ?
C14 C11 C12 110.1(3) . . ?
C11 C12 H12A 109.5 . . ?
C11 C12 H12B 109.5 . . ?
C11 C12 H12C 109.5 . . ?
H12A C12 H12B 109.5 . . ?
H12A C12 H12C 109.5 . . ?
H12B C12 H12C 109.5 . . ?
C11 C13 H13A 109.5 . . ?
C11 C13 H13B 109.5 . . ?
C11 C13 H13C 109.5 . . ?
H13A C13 H13B 109.5 . . ?
H13A C13 H13C 109.5 . . ?
H13B C13 H13C 109.5 . . ?
C11 C14 H14A 109.5 . . ?
C11 C14 H14B 109.5 . . ?
C11 C14 H14C 109.5 . . ?
H14A C14 H14B 109.5 . . ?
H14A C14 H14C 109.5 . . ?
H14B C14 H14C 109.5 . . ?
N1 C15 Si1 53.80(16) . . ?
N1 C15 N2 107.5(3) . . ?
N1 C15 C16 126.4(3) . . ?
N2 C15 Si1 53.74(15) . . ?
N2 C15 C16 126.0(3) . . ?
C16 C15 Si1 178.9(2) . . ?
C17 C16 C15 122.1(3) . . ?
C17 C16 C21 119.2(3) . . ?
C21 C16 C15 118.7(3) . . ?
C16 C17 H17 120.1 . . ?
C18 C17 C16 119.8(3) . . ?
C18 C17 H17 120.1 . . ?
C17 C18 H18 119.8 . . ?
C17 C18 C19 120.4(4) . . ?
C19 C18 H18 119.8 . . ?
C18 C19 H19 119.9 . . ?
C18 C19 C20 120.1(4) . . ?
C20 C19 H19 119.9 . . ?
C19 C20 H20 120.1 . . ?
C21 C20 C19 119.9(3) . . ?
C21 C20 H20 120.1 . . ?
C16 C21 H21 119.7 . . ?
C20 C21 C16 120.6(3) . . ?
C20 C21 H21 119.7 . . ?
N2 C22 C23 110.8(2) . . ?
N2 C22 C24 108.0(3) . . ?
N2 C22 C25 110.0(3) . . ?
C24 C22 C23 108.5(3) . . ?
C24 C22 C25 108.4(3) . . ?
C25 C22 C23 111.1(3) . . ?
C22 C23 H23A 109.5 . . ?
C22 C23 H23B 109.5 . . ?
C22 C23 H23C 109.5 . . ?
H23A C23 H23B 109.5 . . ?
H23A C23 H23C 109.5 . . ?
H23B C23 H23C 109.5 . . ?
C22 C24 H24A 109.5 . . ?
C22 C24 H24B 109.5 . . ?
C22 C24 H24C 109.5 . . ?
H24A C24 H24B 109.5 . . ?
H24A C24 H24C 109.5 . . ?
H24B C24 H24C 109.5 . . ?
C22 C25 H25A 109.5 . . ?
C22 C25 H25B 109.5 . . ?
C22 C25 H25C 109.5 . . ?
H25A C25 H25B 109.5 . . ?
H25A C25 H25C 109.5 . . ?
H25B C25 H25C 109.5 . . ?
C27 C26 N3 117.8(2) . . ?
C31 C26 N3 120.6(2) . . ?
C31 C26 C27 121.6(3) . . ?
C26 C27 C32 121.5(3) . . ?
C28 C27 C26 118.1(3) . . ?
C28 C27 C32 120.5(3) . . ?
C27 C28 H28 119.5 . . ?
C27 C28 C29 121.0(3) . . ?
C29 C28 H28 119.5 . . ?
C28 C29 H29 120.0 . . ?
C30 C29 C28 119.9(3) . . ?
C30 C29 H29 120.0 . . ?
C29 C30 H30 119.3 . . ?
C29 C30 C31 121.5(3) . . ?
C31 C30 H30 119.3 . . ?
C26 C31 C35 122.7(3) . . ?
C30 C31 C26 117.8(3) . . ?
C30 C31 C35 119.5(3) . . ?
C27 C32 H32 107.5 . . ?
C27 C32 C34 110.9(2) . . ?
C33 C32 C27 112.9(3) . . ?
C33 C32 H32 107.5 . . ?
C33 C32 C34 110.4(2) . . ?
C34 C32 H32 107.5 . . ?
C32 C33 H33A 109.5 . . ?
C32 C33 H33B 109.5 . . ?
C32 C33 H33C 109.5 . . ?
H33A C33 H33B 109.5 . . ?
H33A C33 H33C 109.5 . . ?
H33B C33 H33C 109.5 . . ?
C32 C34 H34A 109.5 . . ?
C32 C34 H34B 109.5 . . ?
C32 C34 H34C 109.5 . . ?
H34A C34 H34B 109.5 . . ?
H34A C34 H34C 109.5 . . ?
H34B C34 H34C 109.5 . . ?
C31 C35 H35 108.0 . . ?
C31 C35 C36 112.5(2) . . ?
C31 C35 C37 110.4(2) . . ?
C36 C35 H35 108.0 . . ?
C37 C35 H35 108.0 . . ?
C37 C35 C36 109.9(2) . . ?
C35 C36 H36A 109.5 . . ?
C35 C36 H36B 109.5 . . ?
C35 C36 H36C 109.5 . . ?
H36A C36 H36B 109.5 . . ?
H36A C36 H36C 109.5 . . ?
H36B C36 H36C 109.5 . . ?
C35 C37 H37A 109.5 . . ?
C35 C37 H37B 109.5 . . ?
C35 C37 H37C 109.5 . . ?
H37A C37 H37B 109.5 . . ?
H37A C37 H37C 109.5 . . ?
H37B C37 H37C 109.5 . . ?
N3 C38 C39 119.4(3) . . ?
N3 C38 C40 123.4(3) . . ?
C40 C38 C39 117.2(2) . . ?
C38 C39 H39A 109.5 . . ?
C38 C39 H39B 109.5 . . ?
C38 C39 H39C 109.5 . . ?
H39A C39 H39B 109.5 . . ?
H39A C39 H39C 109.5 . . ?
H39B C39 H39C 109.5 . . ?
C38 C40 H40 115.8 . . ?
C38 C40 C41 128.5(3) . . ?
C41 C40 H40 115.8 . . ?
N4 C41 C40 124.2(3) . . ?
N4 C41 C42 119.3(3) . . ?
C40 C41 C42 116.5(3) . . ?
C41 C42 H42A 109.5 . . ?
C41 C42 H42B 109.5 . . ?
C41 C42 H42C 109.5 . . ?
H42A C42 H42B 109.5 . . ?
H42A C42 H42C 109.5 . . ?
H42B C42 H42C 109.5 . . ?
C44 C43 N4 118.1(3) . . ?
C48 C43 N4 120.0(3) . . ?
C48 C43 C44 121.9(3) . . ?
C43 C44 C49 121.4(3) . . ?
C45 C44 C43 118.1(3) . . ?
C45 C44 C49 120.5(3) . . ?
C44 C45 H45 119.6 . . ?
C46 C45 C44 120.8(3) . . ?
C46 C45 H45 119.6 . . ?
C45 C46 H46 119.8 . . ?
C45 C46 C47 120.3(3) . . ?
C47 C46 H46 119.8 . . ?
C46 C47 H47 119.3 . . ?
C46 C47 C48 121.4(3) . . ?
C48 C47 H47 119.3 . . ?
C43 C48 C52 123.6(3) . . ?
C47 C48 C43 117.5(3) . . ?
C47 C48 C52 118.9(3) . . ?
C44 C49 H49 106.9 . . ?
C44 C49 C50 113.4(3) . . ?
C44 C49 C51 112.8(3) . . ?
C50 C49 H49 106.9 . . ?
C50 C49 C51 109.5(3) . . ?
C51 C49 H49 106.9 . . ?
C49 C50 H50A 109.5 . . ?
C49 C50 H50B 109.5 . . ?
C49 C50 H50C 109.5 . . ?
H50A C50 H50B 109.5 . . ?
H50A C50 H50C 109.5 . . ?
H50B C50 H50C 109.5 . . ?
C49 C51 H51A 109.5 . . ?
C49 C51 H51B 109.5 . . ?
C49 C51 H51C 109.5 . . ?
H51A C51 H51B 109.5 . . ?
H51A C51 H51C 109.5 . . ?
H51B C51 H51C 109.5 . . ?
C48 C52 H52 108.2 . . ?
C48 C52 C53 111.1(3) . . ?
C48 C52 C54 112.8(3) . . ?
C53 C52 H52 108.2 . . ?
C53 C52 C54 108.3(3) . . ?
C54 C52 H52 108.2 . . ?
C52 C53 H53A 109.5 . . ?
C52 C53 H53B 109.5 . . ?
C52 C53 H53C 109.5 . . ?
H53A C53 H53B 109.5 . . ?
H53A C53 H53C 109.5 . . ?
H53B C53 H53C 109.5 . . ?
C52 C54 H54A 109.5 . . ?
C52 C54 H54B 109.5 . . ?
C52 C54 H54C 109.5 . . ?
H54A C54 H54B 109.5 . . ?
H54A C54 H54C 109.5 . . ?
H54B C54 H54C 109.5 . . ?
H55A C55 H55B 109.5 . . ?
H55A C55 H55C 109.5 . . ?
H55B C55 H55C 109.5 . . ?
C56 C55 H55A 109.5 . . ?
C56 C55 H55B 109.5 . . ?
C56 C55 H55C 109.5 . . ?
C55 C56 H56A 109.1 . . ?
C55 C56 H56B 109.1 . . ?
C55 C56 C57 112.3(9) . . ?
H56A C56 H56B 107.9 . . ?
C57 C56 H56A 109.1 . . ?
C57 C56 H56B 109.1 . . ?
C56 C57 H57A 108.8 . . ?
C56 C57 H57B 108.8 . . ?
C56 C57 C58 113.8(7) . . ?
H57A C57 H57B 107.7 . . ?
C58 C57 H57A 108.8 . . ?
C58 C57 H57B 108.8 . . ?
C57 C58 H58A 108.8 . . ?
C57 C58 H58B 108.8 . . ?
H58A C58 H58B 107.7 . . ?
C59 C58 C57 113.7(8) . . ?
C59 C58 H58A 108.8 . . ?
C59 C58 H58B 108.8 . . ?
C58 C59 H59A 108.7 . . ?
C58 C59 H59B 108.7 . . ?
H59A C59 H59B 107.6 . . ?
C60 C59 C58 114.4(9) . . ?
C60 C59 H59A 108.7 . . ?
C60 C59 H59B 108.7 . . ?
C59 C60 H60A 109.5 . . ?
C59 C60 H60B 109.5 . . ?
C59 C60 H60C 109.5 . . ?
H60A C60 H60B 109.5 . . ?
H60A C60 H60C 109.5 . . ?
H60B C60 H60C 109.5 . . ?

loop_
_geom_bond_atom_site_label_1
_geom_bond_atom_site_label_2
_geom_bond_distance
_geom_bond_site_symmetry_2
_geom_bond_publ_flag
As1 As2 2.4467(4) . ?
As1 As5 2.3986(4) . ?
As1 Ga1 2.4080(4) . ?
As2 As3 2.3669(5) . ?
As2 Fe1 2.4109(5) . ?
As3 As4 2.3222(5) . ?
As3 Fe1 2.4732(5) . ?
As4 As5 2.5375(5) . ?
As4 Fe1 2.4952(5) . ?
As4 Si1 2.7840(9) . ?
As5 Si1 2.3711(8) . ?
Ga1 Cl1 2.2258(8) . ?
Ga1 N3 1.951(2) . ?
Ga1 N4 1.962(2) . ?
Fe1 Si1 2.2225(10) . ?
Fe1 C1 2.113(3) . ?
Fe1 C2 2.105(3) . ?
Fe1 C3 2.096(3) . ?
Fe1 C4 2.112(3) . ?
Fe1 C5 2.129(3) . ?
Si1 N1 1.879(3) . ?
Si1 N2 1.878(3) . ?
Si1 C15 2.329(3) . ?
N1 C11 1.495(4) . ?
N1 C15 1.332(4) . ?
N2 C15 1.337(4) . ?
N2 C22 1.501(4) . ?
N3 C26 1.446(4) . ?
N3 C38 1.335(3) . ?
N4 C41 1.332(4) . ?
N4 C43 1.446(4) . ?
C1 C2 1.435(4) . ?
C1 C5 1.431(4) . ?
C1 C6 1.496(4) . ?
C2 C3 1.417(5) . ?
C2 C7 1.497(4) . ?
C3 C4 1.438(5) . ?
C3 C8 1.501(5) . ?
C4 C5 1.421(5) . ?
C4 C9 1.494(5) . ?
C5 C10 1.500(4) . ?
C6 H6A 0.9800 . ?
C6 H6B 0.9800 . ?
C6 H6C 0.9800 . ?
C7 H7A 0.9800 . ?
C7 H7B 0.9800 . ?
C7 H7C 0.9800 . ?
C8 H8A 0.9800 . ?
C8 H8B 0.9800 . ?
C8 H8C 0.9800 . ?
C9 H9A 0.9800 . ?
C9 H9B 0.9800 . ?
C9 H9C 0.9800 . ?
C10 H10A 0.9800 . ?
C10 H10B 0.9800 . ?
C10 H10C 0.9800 . ?
C11 C12 1.531(4) . ?
C11 C13 1.523(4) . ?
C11 C14 1.530(4) . ?
C12 H12A 0.9800 . ?
C12 H12B 0.9800 . ?
C12 H12C 0.9800 . ?
C13 H13A 0.9800 . ?
C13 H13B 0.9800 . ?
C13 H13C 0.9800 . ?
C14 H14A 0.9800 . ?
C14 H14B 0.9800 . ?
C14 H14C 0.9800 . ?
C15 C16 1.488(4) . ?
C16 C17 1.395(5) . ?
C16 C21 1.399(4) . ?
C17 H17 0.9500 . ?
C17 C18 1.382(5) . ?
C18 H18 0.9500 . ?
C18 C19 1.384(5) . ?
C19 H19 0.9500 . ?
C19 C20 1.385(6) . ?
C20 H20 0.9500 . ?
C20 C21 1.375(5) . ?
C21 H21 0.9500 . ?
C22 C23 1.537(4) . ?
C22 C24 1.520(5) . ?
C22 C25 1.535(5) . ?
C23 H23A 0.9800 . ?
C23 H23B 0.9800 . ?
C23 H23C 0.9800 . ?
C24 H24A 0.9800 . ?
C24 H24B 0.9800 . ?
C24 H24C 0.9800 . ?
C25 H25A 0.9800 . ?
C25 H25B 0.9800 . ?
C25 H25C 0.9800 . ?
C26 C27 1.410(4) . ?
C26 C31 1.400(4) . ?
C27 C28 1.387(4) . ?
C27 C32 1.523(4) . ?
C28 H28 0.9500 . ?
C28 C29 1.389(4) . ?
C29 H29 0.9500 . ?
C29 C30 1.375(4) . ?
C30 H30 0.9500 . ?
C30 C31 1.395(4) . ?
C31 C35 1.512(4) . ?
C32 H32 1.0000 . ?
C32 C33 1.521(4) . ?
C32 C34 1.536(4) . ?
C33 H33A 0.9800 . ?
C33 H33B 0.9800 . ?
C33 H33C 0.9800 . ?
C34 H34A 0.9800 . ?
C34 H34B 0.9800 . ?
C34 H34C 0.9800 . ?
C35 H35 1.0000 . ?
C35 C36 1.540(4) . ?
C35 C37 1.527(4) . ?
C36 H36A 0.9800 . ?
C36 H36B 0.9800 . ?
C36 H36C 0.9800 . ?
C37 H37A 0.9800 . ?
C37 H37B 0.9800 . ?
C37 H37C 0.9800 . ?
C38 C39 1.515(4) . ?
C38 C40 1.389(4) . ?
C39 H39A 0.9800 . ?
C39 H39B 0.9800 . ?
C39 H39C 0.9800 . ?
C40 H40 0.9500 . ?
C40 C41 1.403(4) . ?
C41 C42 1.504(4) . ?
C42 H42A 0.9800 . ?
C42 H42B 0.9800 . ?
C42 H42C 0.9800 . ?
C43 C44 1.404(4) . ?
C43 C48 1.402(4) . ?
C44 C45 1.394(4) . ?
C44 C49 1.524(4) . ?
C45 H45 0.9500 . ?
C45 C46 1.376(5) . ?
C46 H46 0.9500 . ?
C46 C47 1.381(5) . ?
C47 H47 0.9500 . ?
C47 C48 1.393(4) . ?
C48 C52 1.525(4) . ?
C49 H49 1.0000 . ?
C49 C50 1.530(4) . ?
C49 C51 1.532(4) . ?
C50 H50A 0.9800 . ?
C50 H50B 0.9800 . ?
C50 H50C 0.9800 . ?
C51 H51A 0.9800 . ?
C51 H51B 0.9800 . ?
C51 H51C 0.9800 . ?
C52 H52 1.0000 . ?
C52 C53 1.531(5) . ?
C52 C54 1.538(4) . ?
C53 H53A 0.9800 . ?
C53 H53B 0.9800 . ?
C53 H53C 0.9800 . ?
C54 H54A 0.9800 . ?
C54 H54B 0.9800 . ?
C54 H54C 0.9800 . ?
C55 H55A 0.9800 . ?
C55 H55B 0.9800 . ?
C55 H55C 0.9800 . ?
C55 C56 1.514(10) . ?
C56 H56A 0.9900 . ?
C56 H56B 0.9900 . ?
C56 C57 1.520(9) . ?
C57 H57A 0.9900 . ?
C57 H57B 0.9900 . ?
C57 C58 1.524(9) . ?
C58 H58A 0.9900 . ?
C58 H58B 0.9900 . ?
C58 C59 1.518(9) . ?
C59 H59A 0.9900 . ?
C59 H59B 0.9900 . ?
C59 C60 1.515(10) . ?
C60 H60A 0.9800 . ?
C60 H60B 0.9800 . ?
C60 H60C 0.9800 . ?

loop_
_geom_torsion_atom_site_label_1
_geom_torsion_atom_site_label_2
_geom_torsion_atom_site_label_3
_geom_torsion_atom_site_label_4
_geom_torsion
_geom_torsion_site_symmetry_1
_geom_torsion_site_symmetry_2
_geom_torsion_site_symmetry_3
_geom_torsion_site_symmetry_4
_geom_torsion_publ_flag
As4 Si1 N2 C15 170.51(15) . . . . ?
As4 Si1 N2 C22 17.4(3) . . . . ?
As5 Si1 N1 C11 85.4(3) . . . . ?
As5 Si1 N1 C15 -94.20(17) . . . . ?
As5 Si1 N2 C15 109.93(16) . . . . ?
As5 Si1 N2 C22 -43.2(3) . . . . ?
Ga1 N3 C26 C27 -91.4(3) . . . . ?
Ga1 N3 C26 C31 89.0(3) . . . . ?
Ga1 N3 C38 C39 -164.8(2) . . . . ?
Ga1 N3 C38 C40 16.5(4) . . . . ?
Ga1 N4 C41 C40 -6.1(4) . . . . ?
Ga1 N4 C41 C42 174.6(2) . . . . ?
Ga1 N4 C43 C44 86.5(3) . . . . ?
Ga1 N4 C43 C48 -94.3(3) . . . . ?
Fe1 Si1 N1 C11 -56.6(3) . . . . ?
Fe1 Si1 N1 C15 123.82(16) . . . . ?
Fe1 Si1 N2 C15 -124.65(16) . . . . ?
Fe1 Si1 N2 C22 82.2(3) . . . . ?
Fe1 C1 C2 C3 -60.1(2) . . . . ?
Fe1 C1 C2 C7 127.1(3) . . . . ?
Fe1 C1 C5 C4 59.6(2) . . . . ?
Fe1 C1 C5 C10 -126.1(3) . . . . ?
Fe1 C2 C3 C4 -61.0(2) . . . . ?
Fe1 C2 C3 C8 124.2(3) . . . . ?
Fe1 C3 C4 C5 -60.8(2) . . . . ?
Fe1 C3 C4 C9 125.9(3) . . . . ?
Fe1 C4 C5 C1 -59.6(2) . . . . ?
Fe1 C4 C5 C10 125.9(3) . . . . ?
Si1 N1 C11 C12 139.8(3) . . . . ?
Si1 N1 C11 C13 19.8(4) . . . . ?
Si1 N1 C11 C14 -97.8(3) . . . . ?
Si1 N1 C15 N2 -1.6(2) . . . . ?
Si1 N1 C15 C16 -178.7(3) . . . . ?
Si1 N2 C15 N1 1.6(2) . . . . ?
Si1 N2 C15 C16 178.7(3) . . . . ?
Si1 N2 C22 C23 -145.1(3) . . . . ?
Si1 N2 C22 C24 -26.4(4) . . . . ?
Si1 N2 C22 C25 91.7(4) . . . . ?
N1 Si1 N2 C15 -1.17(17) . . . . ?
N1 Si1 N2 C22 -154.3(3) . . . . ?
N1 C15 C16 C17 -80.8(4) . . . . ?
N1 C15 C16 C21 97.5(4) . . . . ?
N2 Si1 N1 C11 -179.2(3) . . . . ?
N2 Si1 N1 C15 1.17(17) . . . . ?
N2 C15 C16 C17 102.7(4) . . . . ?
N2 C15 C16 C21 -79.0(4) . . . . ?
N3 C26 C27 C28 -175.1(2) . . . . ?
N3 C26 C27 C32 3.4(4) . . . . ?
N3 C26 C31 C30 176.8(2) . . . . ?
N3 C26 C31 C35 -5.1(4) . . . . ?
N3 C38 C40 C41 7.3(5) . . . . ?
N4 C43 C44 C45 178.3(2) . . . . ?
N4 C43 C44 C49 -2.0(4) . . . . ?
N4 C43 C48 C47 -178.8(3) . . . . ?
N4 C43 C48 C52 1.1(4) . . . . ?
C1 C2 C3 Fe1 60.4(2) . . . . ?
C1 C2 C3 C4 -0.6(3) . . . . ?
C1 C2 C3 C8 -175.3(3) . . . . ?
C2 C1 C5 Fe1 -60.2(2) . . . . ?
C2 C1 C5 C4 -0.6(3) . . . . ?
C2 C1 C5 C10 173.7(3) . . . . ?
C2 C3 C4 Fe1 61.0(2) . . . . ?
C2 C3 C4 C5 0.3(3) . . . . ?
C2 C3 C4 C9 -173.0(3) . . . . ?
C3 C4 C5 Fe1 59.8(2) . . . . ?
C3 C4 C5 C1 0.2(3) . . . . ?
C3 C4 C5 C10 -174.3(3) . . . . ?
C5 C1 C2 Fe1 60.9(2) . . . . ?
C5 C1 C2 C3 0.7(3) . . . . ?
C5 C1 C2 C7 -172.1(3) . . . . ?
C6 C1 C2 Fe1 -129.0(3) . . . . ?
C6 C1 C2 C3 170.9(3) . . . . ?
C6 C1 C2 C7 -1.9(5) . . . . ?
C6 C1 C5 Fe1 129.7(3) . . . . ?
C6 C1 C5 C4 -170.6(3) . . . . ?
C6 C1 C5 C10 3.7(5) . . . . ?
C7 C2 C3 Fe1 -126.7(3) . . . . ?
C7 C2 C3 C4 172.2(3) . . . . ?
C7 C2 C3 C8 -2.5(5) . . . . ?
C8 C3 C4 Fe1 -124.4(3) . . . . ?
C8 C3 C4 C5 174.9(3) . . . . ?
C8 C3 C4 C9 1.6(5) . . . . ?
C9 C4 C5 Fe1 -126.7(3) . . . . ?
C9 C4 C5 C1 173.7(3) . . . . ?
C9 C4 C5 C10 -0.7(5) . . . . ?
C11 N1 C15 Si1 -179.7(3) . . . . ?
C11 N1 C15 N2 178.7(3) . . . . ?
C11 N1 C15 C16 1.6(5) . . . . ?
C15 Si1 N1 C11 179.6(4) . . . . ?
C15 Si1 N2 C22 -153.2(4) . . . . ?
C15 N1 C11 C12 -40.7(4) . . . . ?
C15 N1 C11 C13 -160.7(3) . . . . ?
C15 N1 C11 C14 81.7(3) . . . . ?
C15 N2 C22 C23 68.7(4) . . . . ?
C15 N2 C22 C24 -172.6(3) . . . . ?
C15 N2 C22 C25 -54.5(4) . . . . ?
C15 C16 C17 C18 178.9(3) . . . . ?
C15 C16 C21 C20 -179.4(3) . . . . ?
C16 C17 C18 C19 0.3(6) . . . . ?
C17 C16 C21 C20 -1.1(5) . . . . ?
C17 C18 C19 C20 -0.8(7) . . . . ?
C18 C19 C20 C21 0.4(6) . . . . ?
C19 C20 C21 C16 0.6(5) . . . . ?
C21 C16 C17 C18 0.6(5) . . . . ?
C22 N2 C15 Si1 158.0(3) . . . . ?
C22 N2 C15 N1 159.7(3) . . . . ?
C22 N2 C15 C16 -23.3(4) . . . . ?
C26 N3 C38 C39 14.0(4) . . . . ?
C26 N3 C38 C40 -164.7(3) . . . . ?
C26 C27 C28 C29 -2.5(4) . . . . ?
C26 C27 C32 C33 141.0(3) . . . . ?
C26 C27 C32 C34 -94.5(3) . . . . ?
C26 C31 C35 C36 130.9(3) . . . . ?
C26 C31 C35 C37 -106.0(3) . . . . ?
C27 C26 C31 C30 -2.8(4) . . . . ?
C27 C26 C31 C35 175.4(2) . . . . ?
C27 C28 C29 C30 -1.1(4) . . . . ?
C28 C27 C32 C33 -40.5(4) . . . . ?
C28 C27 C32 C34 84.0(3) . . . . ?
C28 C29 C30 C31 2.9(5) . . . . ?
C29 C30 C31 C26 -1.0(4) . . . . ?
C29 C30 C31 C35 -179.2(3) . . . . ?
C30 C31 C35 C36 -51.0(3) . . . . ?
C30 C31 C35 C37 72.1(3) . . . . ?
C31 C26 C27 C28 4.5(4) . . . . ?
C31 C26 C27 C32 -177.0(2) . . . . ?
C32 C27 C28 C29 179.0(3) . . . . ?
C38 N3 C26 C27 89.8(3) . . . . ?
C38 N3 C26 C31 -89.8(3) . . . . ?
C38 C40 C41 N4 -13.3(5) . . . . ?
C38 C40 C41 C42 166.0(3) . . . . ?
C39 C38 C40 C41 -171.4(3) . . . . ?
C41 N4 C43 C44 -98.0(3) . . . . ?
C41 N4 C43 C48 81.2(3) . . . . ?
C43 N4 C41 C40 178.4(3) . . . . ?
C43 N4 C41 C42 -0.9(4) . . . . ?
C43 C44 C45 C46 0.9(4) . . . . ?
C43 C44 C49 C50 -152.1(3) . . . . ?
C43 C44 C49 C51 82.6(3) . . . . ?
C43 C48 C52 C53 117.6(3) . . . . ?
C43 C48 C52 C54 -120.6(3) . . . . ?
C44 C43 C48 C47 0.4(4) . . . . ?
C44 C43 C48 C52 -179.7(3) . . . . ?
C44 C45 C46 C47 -0.3(5) . . . . ?
C45 C44 C49 C50 27.7(4) . . . . ?
C45 C44 C49 C51 -97.6(3) . . . . ?
C45 C46 C47 C48 -0.2(5) . . . . ?
C46 C47 C48 C43 0.2(5) . . . . ?
C46 C47 C48 C52 -179.7(3) . . . . ?
C47 C48 C52 C53 -62.5(4) . . . . ?
C47 C48 C52 C54 59.3(4) . . . . ?
C48 C43 C44 C45 -1.0(4) . . . . ?
C48 C43 C44 C49 178.8(3) . . . . ?
C49 C44 C45 C46 -178.8(3) . . . . ?
C55 C56 C57 C58 -176.9(10) . . . . ?
C56 C57 C58 C59 -177.3(16) . . . . ?
C57 C58 C59 C60 176.8(10) . . . . ?

loop_
_smtbx_masks_void_nr
_smtbx_masks_void_average_x
_smtbx_masks_void_average_y
_smtbx_masks_void_average_z
_smtbx_masks_void_volume
_smtbx_masks_void_count_electrons
_smtbx_masks_void_content
1 0.000 0.000 0.500 187.1 13.2 ?
2 0.032 0.150 0.197 11.8 0.5 ?
3 0.000 0.500 0.000 187.1 13.2 ?
4 0.032 0.350 0.697 11.8 0.5 ?
5 -0.032 0.650 0.303 11.8 0.4 ?
6 -0.032 0.850 0.803 11.8 0.4 ?
